data_4318665
loop_
_publ_author_name
'Liliya Simkhovich'
'Israel Goldberg'
'Zeev Gross'

_publ_section_title
;
 Iron(III) and Iron(IV) Corroles: Synthesis, Spectroscopy, Structures, and
 No Indications for Corrole Radicals
;
_journal_name_full 'Inorganic Chemistry'
_journal_page_first 5433
_journal_page_last 5439
_journal_paper_doi 10.1021/ic020118b
_journal_volume 41
_journal_year 2002
_chemical_formula_moiety '(C37 H8 F15 Fe N5 O).(C7 H16)'
_chemical_formula_sum 'C44 H24 F15 Fe N5 O'
_chemical_formula_weight 979.53
_chemical_name_systematic
;
  ?
;
_space_group_IT_number 2
_symmetry_cell_setting triclinic
_symmetry_space_group_name_Hall '-P 1'
_symmetry_space_group_name_H-M 'P -1'
_atom_sites_solution_hydrogens geom
_atom_sites_solution_primary direct
_atom_sites_solution_secondary difmap
_audit_creation_method SHELXL-97
_cell_angle_alpha 92.0890(13)
_cell_angle_beta 90.149(2)
_cell_angle_gamma 93.5550(19)
_cell_formula_units_Z 4
_cell_length_a 7.06900(10)
_cell_length_b 20.0240(7)
_cell_length_c 27.8390(9)
_cell_measurement_reflns_used 16762
_cell_measurement_temperature 110
_cell_measurement_theta_max 27.54
_cell_measurement_theta_min 1.75
_cell_volume 3930.4(2)
_computing_cell_refinement Denzo
_computing_data_collection 'Collect, Nonius B.V.'
_computing_data_reduction Denzo
_computing_structure_refinement 'SHELXL-97 (Sheldrick, 1997)'
_computing_structure_solution SIR-92
_diffrn_ambient_temperature 110
_diffrn_detector_area_resol_mean '56 microns'
_diffrn_measured_fraction_theta_full 0.935
_diffrn_measured_fraction_theta_max 0.935
_diffrn_measurement_device_type 'Nonius KappaCCD'
_diffrn_measurement_method '1 degree Phi scans'
_diffrn_radiation_monochromator graphite
_diffrn_radiation_source 'fine-focus sealed tube'
_diffrn_radiation_type MoK\a
_diffrn_radiation_wavelength 0.71070
_diffrn_reflns_av_R_equivalents 0.0000
_diffrn_reflns_av_sigmaI/netI 0.0830
_diffrn_reflns_limit_h_max 8
_diffrn_reflns_limit_h_min 0
_diffrn_reflns_limit_k_max 25
_diffrn_reflns_limit_k_min -25
_diffrn_reflns_limit_l_max 36
_diffrn_reflns_limit_l_min -36
_diffrn_reflns_number 16762
_diffrn_reflns_theta_full 27.54
_diffrn_reflns_theta_max 27.54
_diffrn_reflns_theta_min 1.75
_exptl_absorpt_coefficient_mu 0.500
_exptl_absorpt_correction_type multi-scan
_exptl_crystal_colour 'dark red-violet'
_exptl_crystal_density_diffrn 1.655
_exptl_crystal_density_method 'not measured'
_exptl_crystal_description needles
_exptl_crystal_F_000 1968
_exptl_crystal_size_max 0.40
_exptl_crystal_size_mid 0.10
_exptl_crystal_size_min 0.10
_refine_diff_density_max 0.881
_refine_diff_density_min -0.715
_refine_diff_density_rms 0.100
_refine_ls_extinction_method none
_refine_ls_goodness_of_fit_ref 0.997
_refine_ls_hydrogen_treatment constr
_refine_ls_matrix_type full
_refine_ls_number_parameters 1146
_refine_ls_number_reflns 16762
_refine_ls_number_restraints 0
_refine_ls_restrained_S_all 0.997
_refine_ls_R_factor_all 0.1156
_refine_ls_R_factor_gt 0.0675
_refine_ls_shift/su_max 0.300
_refine_ls_shift/su_mean 0.041
_refine_ls_structure_factor_coef Fsqd
_refine_ls_weighting_details 'calc w=1/[\s^2^(Fo^2^)+(0.1049P)^2^+7.1546P] where P=(Fo^2^+2Fc^2^)/3'
_refine_ls_weighting_scheme calc
_refine_ls_wR_factor_gt 0.1723
_refine_ls_wR_factor_ref 0.2033
_reflns_number_gt 10966
_reflns_number_total 16762
_reflns_threshold_expression >2sigma(I)
_cod_data_source_file ic020118b_2.cif
_cod_data_source_block Fe(tpfc)(NO)
_cod_database_code 4318665

loop_
_symmetry_equiv_pos_as_xyz
'x, y, z'
'-x, -y, -z'

loop_
_atom_site_label
_atom_site_type_symbol
_atom_site_fract_x
_atom_site_fract_y
_atom_site_fract_z
_atom_site_U_iso_or_equiv
_atom_site_adp_type
_atom_site_occupancy
_atom_site_symmetry_multiplicity
_atom_site_calc_flag
_atom_site_refinement_flags
_atom_site_disorder_assembly
_atom_site_disorder_group
Fe Fe 0.19065(8) -0.20803(3) 0.23930(2) 0.02257(15) Uani 1 1 d . . .
F1 F 0.2664(3) -0.28523(15) 0.05957(9) 0.0391(6) Uani 1 1 d . . .
F2 F 0.1902(4) -0.29956(17) -0.03548(10) 0.0503(8) Uani 1 1 d . . .
F3 F -0.1583(4) -0.27635(17) -0.06910(9) 0.0521(8) Uani 1 1 d . . .
F4 F -0.4323(4) -0.23842(17) -0.00776(10) 0.0533(8) Uani 1 1 d . . .
F5 F -0.3601(3) -0.22429(14) 0.08745(9) 0.0377(6) Uani 1 1 d . . .
F6 F -0.3023(7) -0.0116(2) 0.2768(3) 0.144(3) Uani 1 1 d . . .
F7 F -0.3884(9) 0.1176(3) 0.2805(3) 0.166(3) Uani 1 1 d . . .
F8 F -0.1366(8) 0.21489(17) 0.25039(15) 0.0981(16) Uani 1 1 d . . .
F9 F 0.2014(9) 0.18230(19) 0.2180(2) 0.135(2) Uani 1 1 d . . .
F10 F 0.2922(8) 0.0528(2) 0.2151(2) 0.120(2) Uani 1 1 d . . .
F11 F 0.0262(4) -0.24245(16) 0.43502(9) 0.0460(7) Uani 1 1 d . . .
F12 F 0.1256(4) -0.23174(17) 0.52824(10) 0.0545(8) Uani 1 1 d . . .
F13 F 0.4900(4) -0.19223(16) 0.55369(10) 0.0512(8) Uani 1 1 d . . .
F14 F 0.7468(4) -0.15976(16) 0.48503(11) 0.0525(8) Uani 1 1 d . . .
F15 F 0.6461(4) -0.16852(15) 0.39125(10) 0.0435(7) Uani 1 1 d . . .
C1 C 0.1203(5) -0.3466(2) 0.22260(14) 0.0197(8) Uani 1 1 d . . .
C2 C 0.0717(5) -0.3984(2) 0.18720(14) 0.0224(8) Uani 1 1 d . . .
H2 H 0.0698 -0.4443 0.1913 0.027 Uiso 1 1 calc R . .
C3 C 0.0283(5) -0.3670(2) 0.14576(15) 0.0238(9) Uani 1 1 d . . .
H3 H -0.0066 -0.3880 0.1165 0.029 Uiso 1 1 calc R . .
C4 C 0.0463(5) -0.2963(2) 0.15571(14) 0.0215(8) Uani 1 1 d . . .
C5 C 0.0040(6) -0.2423(2) 0.12876(14) 0.0245(9) Uani 1 1 d . . .
C6 C 0.0010(6) -0.1763(2) 0.14850(15) 0.0279(9) Uani 1 1 d . . .
C7 C -0.0594(7) -0.1193(2) 0.12499(17) 0.0370(11) Uani 1 1 d . . .
H7 H -0.0963 -0.1181 0.0930 0.044 Uiso 1 1 calc R . .
C8 C -0.0535(7) -0.0672(2) 0.15740(17) 0.0399(12) Uani 1 1 d . . .
H8 H -0.0880 -0.0240 0.1519 0.048 Uiso 1 1 calc R . .
C9 C 0.0152(7) -0.0907(2) 0.20146(16) 0.0338(10) Uani 1 1 d . . .
C10 C 0.0470(7) -0.0538(2) 0.24460(17) 0.0382(11) Uani 1 1 d . . .
C11 C 0.1172(7) -0.0783(2) 0.28701(16) 0.0353(11) Uani 1 1 d . . .
C12 C 0.1507(8) -0.0424(2) 0.33170(17) 0.0436(12) Uani 1 1 d . . .
H12 H 0.1311 0.0025 0.3383 0.052 Uiso 1 1 calc R . .
C13 C 0.2164(7) -0.0862(2) 0.36279(17) 0.0390(11) Uani 1 1 d . . .
H13 H 0.2499 -0.0766 0.3947 0.047 Uiso 1 1 calc R . .
C14 C 0.2252(6) -0.1492(2) 0.33797(15) 0.0286(9) Uani 1 1 d . . .
C15 C 0.2730(6) -0.2098(2) 0.35873(14) 0.0254(9) Uani 1 1 d . . .
C16 C 0.2534(5) -0.2708(2) 0.33395(14) 0.0223(8) Uani 1 1 d . . .
C17 C 0.2621(5) -0.3389(2) 0.34922(15) 0.0246(9) Uani 1 1 d . . .
H17 H 0.2953 -0.3517 0.3797 0.029 Uiso 1 1 calc R . .
C18 C 0.2131(5) -0.3809(2) 0.31103(14) 0.0230(8) Uani 1 1 d . . .
H18 H 0.2038 -0.4274 0.3108 0.028 Uiso 1 1 calc R . .
C19 C 0.1786(5) -0.3397(2) 0.27132(14) 0.0208(8) Uani 1 1 d . . .
N21 N 0.1029(4) -0.28578(16) 0.20313(11) 0.0202(7) Uani 1 1 d . . .
N22 N 0.0489(5) -0.15786(17) 0.19547(12) 0.0274(8) Uani 1 1 d . . .
N23 N 0.1634(5) -0.14422(17) 0.29166(12) 0.0278(8) Uani 1 1 d . . .
N24 N 0.2026(4) -0.27411(17) 0.28632(11) 0.0206(7) Uani 1 1 d . . .
C25 C -0.0440(6) -0.2539(2) 0.07672(15) 0.0260(9) Uani 1 1 d . . .
C26 C 0.0919(6) -0.2738(2) 0.04400(16) 0.0315(10) Uani 1 1 d . . .
C27 C 0.0557(7) -0.2813(2) -0.00461(16) 0.0367(11) Uani 1 1 d . . .
C28 C -0.1214(7) -0.2691(3) -0.02200(16) 0.0377(11) Uani 1 1 d . . .
C29 C -0.2598(7) -0.2498(3) 0.00913(16) 0.0365(11) Uani 1 1 d . . .
C30 C -0.2203(6) -0.2430(2) 0.05787(16) 0.0298(10) Uani 1 1 d . . .
C31 C -0.0029(9) 0.0172(2) 0.24579(18) 0.0458(13) Uani 1 1 d . . .
C32 C -0.1708(11) 0.0364(3) 0.2616(3) 0.076(2) Uani 1 1 d . . .
C33 C -0.2179(12) 0.1028(4) 0.2640(3) 0.088(2) Uani 1 1 d . . .
C34 C -0.0880(13) 0.1504(3) 0.2478(2) 0.069(2) Uani 1 1 d . . .
C35 C 0.0813(12) 0.1337(3) 0.2311(2) 0.072(2) Uani 1 1 d . . .
C36 C 0.1255(11) 0.0681(3) 0.2309(2) 0.0622(18) Uani 1 1 d . . .
C37 C 0.3321(6) -0.2065(2) 0.41007(15) 0.0275(9) Uani 1 1 d . . .
C38 C 0.2063(6) -0.2221(2) 0.44670(16) 0.0326(10) Uani 1 1 d . . .
C39 C 0.2558(7) -0.2173(2) 0.49416(16) 0.0379(11) Uani 1 1 d . . .
C40 C 0.4383(7) -0.1966(2) 0.50720(16) 0.0371(11) Uani 1 1 d . . .
C41 C 0.5696(7) -0.1803(2) 0.47248(17) 0.0349(11) Uani 1 1 d . . .
C42 C 0.5158(6) -0.1846(2) 0.42486(16) 0.0312(10) Uani 1 1 d . . .
N43 N 0.4106(5) -0.19033(18) 0.22224(12) 0.0277(8) Uani 1 1 d . . .
O44 O 0.5657(4) -0.17595(18) 0.21079(13) 0.0423(8) Uani 1 1 d . . .
Fe' Fe -0.42205(7) -0.49123(3) -0.736898(19) 0.01823(14) Uani 1 1 d . . .
F1' F 0.0492(3) -0.47997(13) -0.60220(9) 0.0331(6) Uani 1 1 d . . .
F2' F 0.2291(4) -0.45209(15) -0.51808(10) 0.0451(7) Uani 1 1 d . . .
F3' F 0.0786(4) -0.37026(15) -0.45079(9) 0.0488(8) Uani 1 1 d . . .
F4' F -0.2518(4) -0.31137(14) -0.47005(9) 0.0395(6) Uani 1 1 d . . .
F5' F -0.4341(3) -0.33998(13) -0.55371(9) 0.0339(6) Uani 1 1 d . . .
F6' F -0.5287(5) -0.75155(14) -0.69202(12) 0.0551(8) Uani 1 1 d . . .
F7' F -0.7252(6) -0.85837(17) -0.65500(14) 0.0820(12) Uani 1 1 d . . .
F8' F -1.0810(6) -0.84556(18) -0.62058(13) 0.0810(12) Uani 1 1 d . . .
F9' F -1.2384(4) -0.72499(18) -0.62190(10) 0.0596(9) Uani 1 1 d . . .
F10' F -1.0415(4) -0.61888(15) -0.65727(10) 0.0426(7) Uani 1 1 d . . .
F11' F -0.9736(3) -0.52045(14) -0.88863(8) 0.0322(6) Uani 1 1 d . . .
F12' F -1.0516(3) -0.56014(14) -0.98138(9) 0.0345(6) Uani 1 1 d . . .
F13' F -0.7696(3) -0.59251(13) -1.04108(8) 0.0282(5) Uani 1 1 d . . .
F14' F -0.4091(3) -0.59118(14) -1.00852(8) 0.0320(6) Uani 1 1 d . . .
F15' F -0.3295(3) -0.55393(14) -0.91515(8) 0.0343(6) Uani 1 1 d . . .
C1' C -0.3422(5) -0.35189(19) -0.73881(13) 0.0189(8) Uani 1 1 d . . .
C2' C -0.2654(5) -0.2943(2) -0.71181(14) 0.0214(8) Uani 1 1 d . . .
H2' H -0.2446 -0.2513 -0.7230 0.026 Uiso 1 1 calc R . .
C3' C -0.2283(5) -0.3145(2) -0.66646(14) 0.0223(8) Uani 1 1 d . . .
H3' H -0.1742 -0.2878 -0.6414 0.027 Uiso 1 1 calc R . .
C4' C -0.2876(5) -0.3839(2) -0.66455(14) 0.0206(8) Uani 1 1 d . . .
C5' C -0.2967(5) -0.4284(2) -0.62743(14) 0.0219(8) Uani 1 1 d . . .
C6' C -0.3936(5) -0.4923(2) -0.63149(14) 0.0218(8) Uani 1 1 d . . .
C7' C -0.4346(6) -0.5368(2) -0.59310(15) 0.0275(9) Uani 1 1 d . . .
H7' H -0.3935 -0.5304 -0.5614 0.033 Uiso 1 1 calc R . .
C8' C -0.5437(6) -0.5896(2) -0.61117(15) 0.0294(9) Uani 1 1 d . . .
H8' H -0.5927 -0.6257 -0.5941 0.035 Uiso 1 1 calc R . .
C9' C -0.5702(6) -0.5799(2) -0.66112(14) 0.0229(8) Uani 1 1 d . . .
C10' C -0.6721(5) -0.6221(2) -0.69461(14) 0.0224(8) Uani 1 1 d . . .
C11' C -0.6858(5) -0.6120(2) -0.74342(14) 0.0222(8) Uani 1 1 d . . .
C12' C -0.7832(6) -0.6547(2) -0.77897(15) 0.0275(9) Uani 1 1 d . . .
H12' H -0.8518 -0.6948 -0.7736 0.033 Uiso 1 1 calc R . .
C13' C -0.7571(6) -0.6259(2) -0.82177(15) 0.0262(9) Uani 1 1 d . . .
H13' H -0.8021 -0.6434 -0.8513 0.031 Uiso 1 1 calc R . .
C14' C -0.6480(5) -0.5640(2) -0.81370(14) 0.0213(8) Uani 1 1 d . . .
C15' C -0.6009(5) -0.5155(2) -0.84819(14) 0.0208(8) Uani 1 1 d . . .
C16' C -0.5190(5) -0.4524(2) -0.83642(13) 0.0201(8) Uani 1 1 d . . .
C17' C -0.4921(5) -0.3929(2) -0.86327(14) 0.0217(8) Uani 1 1 d . . .
H17' H -0.5157 -0.3892 -0.8959 0.026 Uiso 1 1 calc R . .
C18' C -0.4250(5) -0.3423(2) -0.83193(14) 0.0224(8) Uani 1 1 d . . .
H18' H -0.3978 -0.2978 -0.8392 0.027 Uiso 1 1 calc R . .
C19' C -0.4049(5) -0.3710(2) -0.78582(13) 0.0188(8) Uani 1 1 d . . .
N21' N -0.3573(4) -0.40496(16) -0.70942(11) 0.0185(7) Uani 1 1 d . . .
N22' N -0.4783(4) -0.51993(16) -0.67292(11) 0.0206(7) Uani 1 1 d . . .
N23' N -0.6050(4) -0.55598(16) -0.76542(11) 0.0209(7) Uani 1 1 d . . .
N24' N -0.4656(4) -0.43660(16) -0.78965(11) 0.0179(7) Uani 1 1 d . . .
C25' C -0.1989(6) -0.4104(2) -0.58096(14) 0.0246(9) Uani 1 1 d . . .
C26' C -0.0282(6) -0.4381(2) -0.57018(15) 0.0274(9) Uani 1 1 d . . .
C27' C 0.0651(6) -0.4247(2) -0.52707(17) 0.0327(10) Uani 1 1 d . . .
C28' C -0.0099(7) -0.3824(2) -0.49295(15) 0.0339(10) Uani 1 1 d . . .
C29' C -0.1780(6) -0.3538(2) -0.50238(14) 0.0296(10) Uani 1 1 d . . .
C30' C -0.2693(6) -0.3678(2) -0.54604(15) 0.0266(9) Uani 1 1 d . . .
C31' C -0.7785(6) -0.6823(2) -0.67503(15) 0.0299(10) Uani 1 1 d . . .
C32' C -0.7032(7) -0.7436(2) -0.67372(17) 0.0392(11) Uani 1 1 d . . .
C33' C -0.8034(10) -0.7987(3) -0.6548(2) 0.0553(16) Uani 1 1 d . . .
C34' C -0.9838(9) -0.7918(3) -0.63785(18) 0.0519(15) Uani 1 1 d . . .
C35' C -1.0621(8) -0.7315(3) -0.63832(17) 0.0450(13) Uani 1 1 d . . .
C36' C -0.9608(7) -0.6771(2) -0.65711(16) 0.0334(10) Uani 1 1 d . . .
C37' C -0.6481(5) -0.5346(2) -0.89944(13) 0.0204(8) Uani 1 1 d . . .
C38' C -0.8311(5) -0.5371(2) -0.91749(14) 0.0229(9) Uani 1 1 d . . .
C39' C -0.8729(5) -0.5571(2) -0.96439(14) 0.0237(9) Uani 1 1 d . . .
C40' C -0.7300(5) -0.5747(2) -0.99508(14) 0.0220(8) Uani 1 1 d . . .
C41' C -0.5466(5) -0.5736(2) -0.97841(14) 0.0236(9) Uani 1 1 d . . .
C42' C -0.5072(5) -0.5540(2) -0.93129(14) 0.0216(8) Uani 1 1 d . . .
N43' N -0.2172(5) -0.52283(17) -0.74754(12) 0.0252(8) Uani 1 1 d . . .
O44' O -0.0679(4) -0.54297(18) -0.75435(13) 0.0457(9) Uani 1 1 d . . .
C45 C 0.7104(13) 0.3071(5) 0.1640(4) 0.108(3) Uani 1 1 d . . .
H45A H 0.7154 0.2982 0.1976 0.162 Uiso 1 1 calc R . .
H45B H 0.6643 0.3506 0.1599 0.162 Uiso 1 1 calc R . .
H45C H 0.8351 0.3056 0.1506 0.162 Uiso 1 1 calc R . .
C46 C 0.5767(11) 0.2538(4) 0.1381(3) 0.086(2) Uani 1 1 d . . .
H46A H 0.5678 0.2651 0.1046 0.103 Uiso 1 1 calc R . .
H46B H 0.4514 0.2564 0.1519 0.103 Uiso 1 1 calc R . .
C47 C 0.6330(12) 0.1810(5) 0.1402(4) 0.104(3) Uani 1 1 d . . .
H47A H 0.7583 0.1780 0.1264 0.125 Uiso 1 1 calc R . .
H47B H 0.6405 0.1692 0.1736 0.125 Uiso 1 1 calc R . .
C48 C 0.5050(13) 0.1336(5) 0.1154(4) 0.101(3) Uani 1 1 d . . .
H48A H 0.5023 0.1440 0.0817 0.122 Uiso 1 1 calc R . .
H48B H 0.3785 0.1380 0.1281 0.122 Uiso 1 1 calc R . .
C49 C 0.5552(13) 0.0626(5) 0.1196(5) 0.130(4) Uani 1 1 d . . .
H49A H 0.5620 0.0525 0.1533 0.156 Uiso 1 1 calc R . .
H49B H 0.6796 0.0576 0.1058 0.156 Uiso 1 1 calc R . .
C50 C 0.4073(19) 0.0108(7) 0.0934(5) 0.160(5) Uiso 1 1 d . . .
H50A H 0.3945 0.0239 0.0604 0.192 Uiso 1 1 calc R . .
H50B H 0.2852 0.0150 0.1086 0.192 Uiso 1 1 calc R . .
C51 C 0.454(2) -0.0696(8) 0.0924(6) 0.201(6) Uiso 1 1 d . . .
H51A H 0.5860 -0.0738 0.0855 0.301 Uiso 1 1 calc R . .
H51B H 0.3784 -0.0937 0.0681 0.301 Uiso 1 1 calc R . .
H51C H 0.4253 -0.0878 0.1232 0.301 Uiso 1 1 calc R . .
C52 C 0.633(3) 0.0183(11) 0.3832(8) 0.111(6) Uiso 0.50 1 d P . .
C53 C 0.6446(14) 0.0187(5) 0.4302(4) 0.115(3) Uiso 1 1 d . . .
C54 C 0.8548(13) 0.0024(5) 0.4423(3) 0.099(3) Uiso 1 1 d . . .
C55 C 0.8982(11) 0.0090(4) 0.4940(3) 0.087(2) Uiso 1 1 d . . .
C56 C 0.905(5) 0.1130(18) 0.0718(13) 0.201(13) Uiso 0.50 1 d P . .
C57 C 0.979(2) 0.0913(8) 0.0252(6) 0.076(4) Uiso 0.50 1 d P . .
C58 C 0.9487(19) 0.0165(7) 0.0188(5) 0.151(5) Uiso 1 1 d . . .

loop_
_atom_site_aniso_label
_atom_site_aniso_U_11
_atom_site_aniso_U_22
_atom_site_aniso_U_33
_atom_site_aniso_U_23
_atom_site_aniso_U_13
_atom_site_aniso_U_12
Fe 0.0268(3) 0.0217(3) 0.0190(3) 0.0013(2) -0.0023(2) -0.0006(2)
F1 0.0324(14) 0.0574(18) 0.0279(14) 0.0017(13) -0.0005(10) 0.0067(12)
F2 0.0574(18) 0.069(2) 0.0244(15) -0.0037(14) 0.0088(12) 0.0043(15)
F3 0.0637(19) 0.072(2) 0.0189(14) 0.0021(14) -0.0105(12) -0.0086(16)
F4 0.0425(17) 0.083(2) 0.0348(16) 0.0163(16) -0.0152(12) 0.0004(15)
F5 0.0347(14) 0.0495(17) 0.0301(14) 0.0090(12) -0.0013(11) 0.0070(12)
F6 0.106(4) 0.047(3) 0.285(8) 0.011(4) 0.057(4) 0.032(3)
F7 0.145(5) 0.059(3) 0.301(9) 0.007(4) 0.050(5) 0.048(3)
F8 0.187(5) 0.0276(19) 0.082(3) -0.0081(18) -0.029(3) 0.033(2)
F9 0.222(6) 0.021(2) 0.164(5) 0.017(3) 0.066(5) -0.004(3)
F10 0.136(4) 0.036(2) 0.187(6) 0.011(3) 0.068(4) -0.001(2)
F11 0.0444(16) 0.065(2) 0.0262(15) -0.0006(13) -0.0033(11) -0.0156(14)
F12 0.070(2) 0.067(2) 0.0238(15) 0.0041(14) 0.0026(13) -0.0170(16)
F13 0.075(2) 0.0548(19) 0.0231(15) -0.0009(13) -0.0185(13) -0.0011(15)
F14 0.0432(17) 0.065(2) 0.0479(18) -0.0070(15) -0.0208(13) -0.0010(14)
F15 0.0353(15) 0.0596(19) 0.0343(16) -0.0054(13) -0.0038(11) -0.0034(13)
C1 0.0181(19) 0.022(2) 0.019(2) 0.0003(16) 0.0015(14) 0.0020(15)
C2 0.0180(19) 0.023(2) 0.027(2) -0.0007(17) 0.0028(15) 0.0054(16)
C3 0.021(2) 0.028(2) 0.022(2) -0.0050(17) -0.0002(15) 0.0038(16)
C4 0.0182(19) 0.028(2) 0.018(2) -0.0027(16) 0.0001(14) -0.0005(16)
C5 0.024(2) 0.030(2) 0.019(2) 0.0020(17) -0.0018(15) -0.0011(17)
C6 0.033(2) 0.029(2) 0.021(2) 0.0025(18) -0.0042(17) -0.0025(18)
C7 0.055(3) 0.029(3) 0.028(2) 0.008(2) -0.011(2) 0.001(2)
C8 0.069(3) 0.020(2) 0.031(3) 0.0054(19) -0.013(2) 0.003(2)
C9 0.049(3) 0.023(2) 0.029(2) 0.0042(19) -0.010(2) 0.000(2)
C10 0.061(3) 0.022(2) 0.032(3) 0.0004(19) -0.008(2) 0.004(2)
C11 0.055(3) 0.022(2) 0.029(2) -0.0023(18) -0.011(2) 0.003(2)
C12 0.075(4) 0.024(3) 0.031(3) -0.005(2) -0.010(2) 0.005(2)
C13 0.064(3) 0.029(3) 0.024(2) -0.0052(19) -0.011(2) 0.006(2)
C14 0.037(2) 0.026(2) 0.023(2) -0.0005(18) -0.0052(17) -0.0007(18)
C15 0.026(2) 0.029(2) 0.021(2) 0.0006(17) -0.0023(16) -0.0013(17)
C16 0.023(2) 0.027(2) 0.017(2) 0.0019(16) -0.0003(15) 0.0017(16)
C17 0.021(2) 0.031(2) 0.022(2) 0.0020(17) -0.0007(15) 0.0062(17)
C18 0.022(2) 0.024(2) 0.023(2) 0.0000(17) 0.0016(15) 0.0066(16)
C19 0.0174(19) 0.021(2) 0.024(2) 0.0015(16) 0.0018(15) 0.0001(15)
N21 0.0200(16) 0.0206(17) 0.0201(17) 0.0023(13) -0.0010(12) 0.0004(13)
N22 0.040(2) 0.0216(19) 0.0208(18) 0.0001(14) -0.0032(14) 0.0015(15)
N23 0.041(2) 0.0222(19) 0.0199(18) 0.0025(14) -0.0053(15) 0.0000(15)
N24 0.0207(17) 0.0239(18) 0.0175(17) 0.0005(14) 0.0013(12) 0.0022(13)
C25 0.032(2) 0.025(2) 0.021(2) 0.0041(17) -0.0011(16) -0.0049(17)
C26 0.036(2) 0.031(2) 0.027(2) 0.0042(19) -0.0017(18) -0.0017(19)
C27 0.045(3) 0.040(3) 0.025(2) 0.002(2) 0.0041(19) -0.005(2)
C28 0.051(3) 0.040(3) 0.021(2) 0.005(2) -0.009(2) -0.007(2)
C29 0.038(3) 0.044(3) 0.028(3) 0.009(2) -0.0116(19) -0.003(2)
C30 0.031(2) 0.030(2) 0.029(2) 0.0073(19) -0.0011(18) -0.0017(18)
C31 0.080(4) 0.025(3) 0.033(3) -0.002(2) -0.018(3) 0.010(3)
C32 0.096(5) 0.025(3) 0.108(6) 0.006(3) 0.004(4) 0.005(3)
C33 0.108(6) 0.051(5) 0.108(6) -0.016(4) 0.005(5) 0.038(4)
C34 0.141(7) 0.018(3) 0.048(4) 0.002(2) -0.025(4) 0.004(4)
C35 0.130(6) 0.028(3) 0.056(4) -0.004(3) 0.004(4) 0.004(4)
C36 0.120(6) 0.020(3) 0.047(4) 0.003(2) -0.011(3) 0.004(3)
C37 0.038(2) 0.023(2) 0.022(2) -0.0012(17) -0.0060(17) 0.0037(18)
C38 0.039(3) 0.031(3) 0.026(2) 0.0022(19) -0.0047(18) -0.005(2)
C39 0.052(3) 0.036(3) 0.024(2) 0.003(2) -0.002(2) -0.005(2)
C40 0.057(3) 0.031(3) 0.023(2) -0.0024(19) -0.013(2) 0.005(2)
C41 0.040(3) 0.030(3) 0.034(3) -0.007(2) -0.014(2) 0.002(2)
C42 0.036(2) 0.030(2) 0.027(2) -0.0026(19) -0.0044(18) 0.0025(19)
N43 0.033(2) 0.028(2) 0.0209(18) 0.0055(15) -0.0052(14) -0.0061(16)
O44 0.0297(18) 0.045(2) 0.051(2) 0.0090(17) 0.0019(15) -0.0076(15)
Fe' 0.0187(3) 0.0199(3) 0.0162(3) 0.0000(2) -0.0010(2) 0.0024(2)
F1' 0.0359(14) 0.0380(15) 0.0260(13) -0.0006(11) -0.0056(10) 0.0091(11)
F2' 0.0421(16) 0.0546(19) 0.0392(16) 0.0055(14) -0.0201(12) 0.0071(13)
F3' 0.0679(19) 0.0525(19) 0.0251(15) -0.0022(13) -0.0247(13) 0.0000(15)
F4' 0.0587(17) 0.0369(16) 0.0214(13) -0.0077(11) -0.0002(11) -0.0026(13)
F5' 0.0389(14) 0.0352(15) 0.0280(14) -0.0030(11) -0.0020(11) 0.0092(11)
F6' 0.071(2) 0.0290(16) 0.066(2) 0.0021(15) -0.0120(17) 0.0138(14)
F7' 0.137(4) 0.0285(18) 0.081(3) 0.0156(18) -0.019(2) 0.002(2)
F8' 0.133(3) 0.052(2) 0.052(2) 0.0192(17) -0.009(2) -0.050(2)
F9' 0.056(2) 0.085(3) 0.0334(17) 0.0104(16) 0.0013(13) -0.0351(17)
F10' 0.0398(15) 0.0485(18) 0.0393(16) 0.0057(13) 0.0054(12) -0.0006(13)
F11' 0.0187(12) 0.0538(17) 0.0235(13) -0.0131(11) 0.0009(9) 0.0049(11)
F12' 0.0188(12) 0.0577(18) 0.0264(13) -0.0077(12) -0.0049(9) 0.0026(11)
F13' 0.0262(12) 0.0408(15) 0.0166(12) -0.0063(10) -0.0008(9) -0.0009(10)
F14' 0.0222(12) 0.0554(17) 0.0182(12) -0.0096(11) 0.0023(9) 0.0072(11)
F15' 0.0154(12) 0.0640(19) 0.0234(13) -0.0061(12) -0.0014(9) 0.0066(11)
C1' 0.0172(18) 0.022(2) 0.0177(19) 0.0012(15) 0.0014(14) 0.0042(15)
C2' 0.022(2) 0.020(2) 0.022(2) 0.0013(16) -0.0009(15) 0.0010(16)
C3' 0.021(2) 0.024(2) 0.021(2) -0.0007(16) -0.0013(15) -0.0015(16)
C4' 0.0180(19) 0.026(2) 0.018(2) -0.0030(16) -0.0019(14) 0.0031(16)
C5' 0.0192(19) 0.026(2) 0.021(2) -0.0013(16) -0.0011(15) 0.0035(16)
C6' 0.021(2) 0.026(2) 0.019(2) 0.0000(16) -0.0029(15) 0.0047(16)
C7' 0.036(2) 0.027(2) 0.018(2) 0.0022(17) -0.0082(17) -0.0024(18)
C8' 0.039(2) 0.028(2) 0.021(2) 0.0049(18) -0.0047(17) 0.0017(19)
C9' 0.029(2) 0.020(2) 0.020(2) 0.0015(16) -0.0014(16) 0.0026(16)
C10' 0.026(2) 0.019(2) 0.022(2) 0.0029(16) 0.0011(15) 0.0007(16)
C11' 0.025(2) 0.022(2) 0.020(2) -0.0002(16) -0.0005(15) 0.0018(16)
C12' 0.035(2) 0.023(2) 0.024(2) -0.0014(17) -0.0010(17) -0.0004(18)
C13' 0.030(2) 0.025(2) 0.023(2) -0.0030(17) -0.0029(16) -0.0012(17)
C14' 0.0199(19) 0.026(2) 0.018(2) -0.0035(16) -0.0029(14) 0.0050(16)
C15' 0.0178(19) 0.028(2) 0.017(2) -0.0026(16) 0.0013(14) 0.0045(16)
C16' 0.0166(18) 0.029(2) 0.0149(19) 0.0004(16) 0.0024(14) 0.0043(16)
C17' 0.0176(19) 0.031(2) 0.017(2) 0.0036(17) 0.0016(14) 0.0025(16)
C18' 0.020(2) 0.027(2) 0.021(2) 0.0049(17) 0.0033(15) 0.0020(16)
C19' 0.0146(18) 0.024(2) 0.019(2) 0.0026(16) 0.0008(14) 0.0046(15)
N21' 0.0196(16) 0.0236(18) 0.0125(16) -0.0014(13) -0.0013(12) 0.0035(13)
N22' 0.0233(17) 0.0205(17) 0.0177(17) -0.0017(13) -0.0020(12) 0.0010(13)
N23' 0.0254(17) 0.0218(18) 0.0158(17) 0.0011(13) -0.0004(13) 0.0038(14)
N24' 0.0174(16) 0.0213(17) 0.0152(16) -0.0007(13) -0.0010(12) 0.0022(13)
C25' 0.031(2) 0.026(2) 0.016(2) 0.0034(16) -0.0065(15) -0.0054(17)
C26' 0.030(2) 0.032(2) 0.020(2) 0.0025(18) -0.0044(16) -0.0024(18)
C27' 0.029(2) 0.034(3) 0.035(3) 0.008(2) -0.0131(18) -0.0006(19)
C28' 0.047(3) 0.036(3) 0.018(2) 0.0014(19) -0.0115(18) -0.006(2)
C29' 0.047(3) 0.028(2) 0.012(2) -0.0016(17) -0.0028(17) -0.005(2)
C30' 0.027(2) 0.029(2) 0.023(2) 0.0031(18) -0.0040(16) -0.0010(17)
C31' 0.042(3) 0.028(2) 0.019(2) 0.0040(17) -0.0094(17) -0.0076(19)
C32' 0.053(3) 0.032(3) 0.032(3) 0.002(2) -0.006(2) 0.000(2)
C33' 0.096(5) 0.022(3) 0.048(3) 0.010(2) -0.020(3) -0.006(3)
C34' 0.084(4) 0.039(3) 0.030(3) 0.013(2) -0.007(3) -0.028(3)
C35' 0.054(3) 0.056(4) 0.022(2) 0.005(2) -0.007(2) -0.020(3)
C36' 0.043(3) 0.035(3) 0.021(2) 0.0038(19) -0.0051(18) -0.011(2)
C37' 0.022(2) 0.022(2) 0.0164(19) 0.0008(16) -0.0022(14) -0.0001(16)
C38' 0.0174(19) 0.031(2) 0.020(2) -0.0048(17) 0.0040(15) 0.0026(16)
C39' 0.0153(19) 0.034(2) 0.022(2) -0.0003(17) -0.0044(15) 0.0014(16)
C40' 0.026(2) 0.024(2) 0.016(2) -0.0021(16) -0.0002(15) 0.0003(16)
C41' 0.020(2) 0.032(2) 0.019(2) -0.0014(17) 0.0030(15) 0.0029(17)
C42' 0.0160(19) 0.030(2) 0.019(2) 0.0008(17) -0.0024(14) 0.0012(16)
N43' 0.028(2) 0.0233(19) 0.0248(19) 0.0014(14) -0.0015(14) 0.0032(15)
O44' 0.0283(18) 0.052(2) 0.060(2) 0.0160(18) 0.0117(15) 0.0222(16)
C45 0.098(6) 0.103(7) 0.123(8) 0.018(6) -0.044(6) 0.000(5)
C46 0.073(5) 0.108(7) 0.079(5) 0.019(5) 0.007(4) 0.024(5)
C47 0.071(5) 0.114(8) 0.129(8) 0.032(6) -0.022(5) 0.018(5)
C48 0.108(7) 0.089(7) 0.109(7) -0.002(5) -0.020(5) 0.029(5)
C49 0.076(6) 0.117(9) 0.199(12) 0.000(8) -0.012(6) 0.024(5)

loop_
_atom_type_symbol
_atom_type_description
_atom_type_scat_dispersion_real
_atom_type_scat_dispersion_imag
_atom_type_scat_source
C C 0.0033 0.0016 'International Tables Vol C Tables 4.2.6.8 and 6.1.1.4'
H H 0.0000 0.0000 'International Tables Vol C Tables 4.2.6.8 and 6.1.1.4'
N N 0.0061 0.0033 'International Tables Vol C Tables 4.2.6.8 and 6.1.1.4'
F F 0.0171 0.0103 'International Tables Vol C Tables 4.2.6.8 and 6.1.1.4'
Fe Fe 0.3463 0.8444 'International Tables Vol C Tables 4.2.6.8 and 6.1.1.4'
O O 0.0106 0.0060 'International Tables Vol C Tables 4.2.6.8 and 6.1.1.4'

loop_
_geom_angle_atom_site_label_1
_geom_angle_atom_site_label_2
_geom_angle_atom_site_label_3
_geom_angle
_geom_angle_site_symmetry_1
_geom_angle_site_symmetry_3
_geom_angle_publ_flag
N43 Fe N21 106.47(16) . . ?
N43 Fe N24 106.29(15) . . ?
N21 Fe N24 79.19(14) . . ?
N43 Fe N23 102.05(17) . . ?
N21 Fe N23 150.81(15) . . ?
N24 Fe N23 87.04(14) . . ?
N43 Fe N22 102.01(16) . . ?
N21 Fe N22 87.01(14) . . ?
N24 Fe N22 151.02(14) . . ?
N23 Fe N22 93.16(15) . . ?
N21 C1 C19 111.4(3) . . ?
N21 C1 C2 109.4(3) . . ?
C19 C1 C2 139.2(4) . . ?
C3 C2 C1 106.6(4) . . ?
C2 C3 C4 108.0(4) . . ?
C5 C4 N21 119.7(4) . . ?
C5 C4 C3 132.2(4) . . ?
N21 C4 C3 107.9(3) . . ?
C4 C5 C6 122.9(4) . . ?
C4 C5 C25 119.0(4) . . ?
C6 C5 C25 118.1(4) . . ?
N22 C6 C5 124.4(4) . . ?
N22 C6 C7 108.8(4) . . ?
C5 C6 C7 126.7(4) . . ?
C8 C7 C6 108.0(4) . . ?
C7 C8 C9 107.3(4) . . ?
N22 C9 C10 123.6(4) . . ?
N22 C9 C8 109.2(4) . . ?
C10 C9 C8 127.2(4) . . ?
C9 C10 C11 125.6(4) . . ?
C9 C10 C31 117.1(4) . . ?
C11 C10 C31 117.2(4) . . ?
N23 C11 C10 123.5(4) . . ?
N23 C11 C12 109.2(4) . . ?
C10 C11 C12 127.2(4) . . ?
C13 C12 C11 106.9(4) . . ?
C12 C13 C14 108.0(4) . . ?
N23 C14 C13 109.3(4) . . ?
N23 C14 C15 124.6(4) . . ?
C13 C14 C15 125.8(4) . . ?
C16 C15 C14 122.3(4) . . ?
C16 C15 C37 120.1(4) . . ?
C14 C15 C37 117.5(4) . . ?
N24 C16 C15 120.4(4) . . ?
N24 C16 C17 107.3(3) . . ?
C15 C16 C17 132.2(4) . . ?
C18 C17 C16 108.0(4) . . ?
C17 C18 C19 106.9(4) . . ?
N24 C19 C1 111.7(3) . . ?
N24 C19 C18 108.9(3) . . ?
C1 C19 C18 139.4(4) . . ?
C1 N21 C4 108.2(3) . . ?
C1 N21 Fe 118.4(3) . . ?
C4 N21 Fe 132.6(3) . . ?
C6 N22 C9 106.6(3) . . ?
C6 N22 Fe 126.6(3) . . ?
C9 N22 Fe 125.2(3) . . ?
C14 N23 C11 106.5(3) . . ?
C14 N23 Fe 126.8(3) . . ?
C11 N23 Fe 125.2(3) . . ?
C19 N24 C16 108.9(3) . . ?
C19 N24 Fe 117.9(3) . . ?
C16 N24 Fe 132.7(3) . . ?
C30 C25 C26 116.2(4) . . ?
C30 C25 C5 122.9(4) . . ?
C26 C25 C5 120.8(4) . . ?
F1 C26 C27 117.8(4) . . ?
F1 C26 C25 119.7(4) . . ?
C27 C26 C25 122.4(4) . . ?
F2 C27 C26 121.2(4) . . ?
F2 C27 C28 119.3(4) . . ?
C26 C27 C28 119.4(4) . . ?
F3 C28 C29 120.1(4) . . ?
F3 C28 C27 120.0(4) . . ?
C29 C28 C27 119.9(4) . . ?
F4 C29 C28 119.9(4) . . ?
F4 C29 C30 120.6(4) . . ?
C28 C29 C30 119.5(4) . . ?
F5 C30 C25 119.7(4) . . ?
F5 C30 C29 117.9(4) . . ?
C25 C30 C29 122.4(4) . . ?
C32 C31 C36 116.3(5) . . ?
C32 C31 C10 122.4(5) . . ?
C36 C31 C10 121.2(6) . . ?
C31 C32 F6 118.7(5) . . ?
C31 C32 C33 123.1(7) . . ?
F6 C32 C33 118.2(7) . . ?
F7 C33 C34 122.6(7) . . ?
F7 C33 C32 119.3(8) . . ?
C34 C33 C32 118.1(7) . . ?
C35 C34 C33 121.1(6) . . ?
C35 C34 F8 121.7(7) . . ?
C33 C34 F8 117.2(8) . . ?
F9 C35 C34 117.7(6) . . ?
F9 C35 C36 123.0(8) . . ?
C34 C35 C36 119.3(7) . . ?
F10 C36 C35 118.4(7) . . ?
F10 C36 C31 119.4(5) . . ?
C35 C36 C31 122.1(7) . . ?
C38 C37 C42 115.6(4) . . ?
C38 C37 C15 122.0(4) . . ?
C42 C37 C15 122.4(4) . . ?
F11 C38 C39 118.3(4) . . ?
F11 C38 C37 118.6(4) . . ?
C39 C38 C37 123.0(4) . . ?
F12 C39 C38 120.3(4) . . ?
F12 C39 C40 120.0(4) . . ?
C38 C39 C40 119.7(4) . . ?
F13 C40 C41 119.5(4) . . ?
F13 C40 C39 120.5(4) . . ?
C41 C40 C39 120.0(4) . . ?
F14 C41 C40 120.2(4) . . ?
F14 C41 C42 120.5(4) . . ?
C40 C41 C42 119.3(4) . . ?
F15 C42 C41 118.7(4) . . ?
F15 C42 C37 118.9(4) . . ?
C41 C42 C37 122.4(4) . . ?
O44 N43 Fe 178.0(4) . . ?
N43' Fe' N21' 104.19(16) . . ?
N43' Fe' N24' 105.47(15) . . ?
N21' Fe' N24' 78.91(13) . . ?
N43' Fe' N23' 104.36(16) . . ?
N21' Fe' N23' 150.73(13) . . ?
N24' Fe' N23' 87.40(13) . . ?
N43' Fe' N22' 102.35(15) . . ?
N21' Fe' N22' 87.65(14) . . ?
N24' Fe' N22' 151.30(13) . . ?
N23' Fe' N22' 92.48(14) . . ?
N21' C1' C19' 110.9(3) . . ?
N21' C1' C2' 108.9(3) . . ?
C19' C1' C2' 140.2(4) . . ?
C3' C2' C1' 107.1(4) . . ?
C2' C3' C4' 107.7(3) . . ?
N21' C4' C5' 119.2(4) . . ?
N21' C4' C3' 107.9(3) . . ?
C5' C4' C3' 132.7(4) . . ?
C4' C5' C6' 123.0(4) . . ?
C4' C5' C25' 120.3(4) . . ?
C6' C5' C25' 116.7(3) . . ?
N22' C6' C5' 125.0(4) . . ?
N22' C6' C7' 108.4(3) . . ?
C5' C6' C7' 126.4(4) . . ?
C8' C7' C6' 107.8(4) . . ?
C7' C8' C9' 107.7(4) . . ?
N22' C9' C10' 123.1(3) . . ?
N22' C9' C8' 108.9(4) . . ?
C10' C9' C8' 128.0(4) . . ?
C11' C10' C9' 125.7(4) . . ?
C11' C10' C31' 118.0(4) . . ?
C9' C10' C31' 116.3(3) . . ?
C10' C11' N23' 123.5(4) . . ?
C10' C11' C12' 127.5(4) . . ?
N23' C11' C12' 108.9(3) . . ?
C13' C12' C11' 107.4(4) . . ?
C12' C13' C14' 108.1(4) . . ?
N23' C14' C15' 124.2(4) . . ?
N23' C14' C13' 108.9(3) . . ?
C15' C14' C13' 126.7(4) . . ?
C16' C15' C14' 123.3(4) . . ?
C16' C15' C37' 119.9(4) . . ?
C14' C15' C37' 116.8(4) . . ?
N24' C16' C15' 119.5(3) . . ?
N24' C16' C17' 107.9(3) . . ?
C15' C16' C17' 132.3(4) . . ?
C18' C17' C16' 107.4(3) . . ?
C17' C18' C19' 107.2(4) . . ?
N24' C19' C1' 112.1(3) . . ?
N24' C19' C18' 108.3(3) . . ?
C1' C19' C18' 139.6(4) . . ?
C1' N21' C4' 108.3(3) . . ?
C1' N21' Fe' 118.7(2) . . ?
C4' N21' Fe' 132.0(3) . . ?
C9' N22' C6' 107.2(3) . . ?
C9' N22' Fe' 126.2(3) . . ?
C6' N22' Fe' 124.9(3) . . ?
C14' N23' C11' 106.7(3) . . ?
C14' N23' Fe' 126.0(3) . . ?
C11' N23' Fe' 125.9(3) . . ?
C19' N24' C16' 109.1(3) . . ?
C19' N24' Fe' 118.1(2) . . ?
C16' N24' Fe' 131.7(3) . . ?
C30' C25' C26' 116.3(4) . . ?
C30' C25' C5' 123.7(4) . . ?
C26' C25' C5' 120.0(4) . . ?
F1' C26' C27' 117.8(4) . . ?
F1' C26' C25' 119.9(4) . . ?
C27' C26' C25' 122.3(4) . . ?
F2' C27' C28' 119.6(4) . . ?
F2' C27' C26' 120.6(4) . . ?
C28' C27' C26' 119.8(4) . . ?
F3' C28' C27' 119.9(4) . . ?
F3' C28' C29' 120.5(4) . . ?
C27' C28' C29' 119.6(4) . . ?
F4' C29' C30' 119.8(4) . . ?
F4' C29' C28' 120.6(4) . . ?
C30' C29' C28' 119.6(4) . . ?
F5' C30' C25' 119.6(4) . . ?
F5' C30' C29' 118.0(4) . . ?
C25' C30' C29' 122.4(4) . . ?
C32' C31' C36' 117.3(4) . . ?
C32' C31' C10' 122.6(4) . . ?
C36' C31' C10' 120.1(4) . . ?
F6' C32' C31' 119.4(4) . . ?
F6' C32' C33' 118.9(5) . . ?
C31' C32' C33' 121.7(5) . . ?
F7' C33' C34' 121.0(5) . . ?
F7' C33' C32' 119.7(6) . . ?
C34' C33' C32' 119.2(5) . . ?
F8' C34' C35' 120.6(6) . . ?
F8' C34' C33' 118.9(6) . . ?
C35' C34' C33' 120.5(5) . . ?
F9' C35' C34' 120.3(5) . . ?
F9' C35' C36' 120.0(5) . . ?
C34' C35' C36' 119.6(5) . . ?
F10' C36' C35' 118.3(5) . . ?
F10' C36' C31' 120.2(4) . . ?
C35' C36' C31' 121.6(5) . . ?
C38' C37' C42' 116.4(3) . . ?
C38' C37' C15' 122.8(3) . . ?
C42' C37' C15' 120.7(3) . . ?
F11' C38' C37' 119.5(3) . . ?
F11' C38' C39' 118.4(3) . . ?
C37' C38' C39' 122.0(3) . . ?
F12' C39' C40' 118.5(3) . . ?
F12' C39' C38' 121.5(3) . . ?
C40' C39' C38' 120.0(3) . . ?
F13' C40' C39' 120.1(3) . . ?
F13' C40' C41' 120.1(3) . . ?
C39' C40' C41' 119.8(4) . . ?
F14' C41' C42' 121.3(3) . . ?
F14' C41' C40' 119.2(3) . . ?
C42' C41' C40' 119.5(3) . . ?
F15' C42' C41' 119.3(3) . . ?
F15' C42' C37' 118.5(3) . . ?
C41' C42' C37' 122.2(3) . . ?
O44' N43' Fe' 177.3(4) . . ?
C45 C46 C47 116.1(7) . . ?
C48 C47 C46 114.0(7) . . ?
C47 C48 C49 113.7(8) . . ?
C48 C49 C50 112.8(9) . . ?
C49 C50 C51 117.5(11) . . ?
C52 C53 C54 106.2(12) . . ?
C55 C54 C53 112.9(8) . . ?
C54 C55 C55 113.0(9) . 2_756 ?
C56 C57 C58 109.6(18) . . ?
C58 C58 C57 118.1(16) 2_755 . ?

loop_
_geom_bond_atom_site_label_1
_geom_bond_atom_site_label_2
_geom_bond_distance
_geom_bond_site_symmetry_2
_geom_bond_publ_flag
Fe N43 1.648(4) . ?
Fe N21 1.893(3) . ?
Fe N24 1.900(3) . ?
Fe N23 1.921(4) . ?
Fe N22 1.926(3) . ?
F1 C26 1.342(5) . ?
F2 C27 1.342(5) . ?
F3 C28 1.337(5) . ?
F4 C29 1.341(5) . ?
F5 C30 1.350(5) . ?
F6 C32 1.373(8) . ?
F7 C33 1.337(9) . ?
F8 C34 1.356(7) . ?
F9 C35 1.314(8) . ?
F10 C36 1.309(8) . ?
F11 C38 1.347(5) . ?
F12 C39 1.350(5) . ?
F13 C40 1.342(5) . ?
F14 C41 1.335(5) . ?
F15 C42 1.348(5) . ?
C1 N21 1.364(5) . ?
C1 C19 1.416(5) . ?
C1 C2 1.429(5) . ?
C2 C3 1.377(6) . ?
C3 C4 1.430(6) . ?
C4 C5 1.386(6) . ?
C4 N21 1.384(5) . ?
C5 C6 1.413(6) . ?
C5 C25 1.494(6) . ?
C6 N22 1.381(5) . ?
C6 C7 1.425(6) . ?
C7 C8 1.353(7) . ?
C8 C9 1.425(6) . ?
C9 N22 1.385(6) . ?
C9 C10 1.397(6) . ?
C10 C11 1.397(6) . ?
C10 C31 1.486(7) . ?
C11 N23 1.389(6) . ?
C11 C12 1.427(6) . ?
C12 C13 1.355(7) . ?
C13 C14 1.422(6) . ?
C14 N23 1.369(5) . ?
C14 C15 1.422(6) . ?
C15 C16 1.379(6) . ?
C15 C37 1.486(6) . ?
C16 N24 1.371(5) . ?
C16 C17 1.448(6) . ?
C17 C18 1.362(6) . ?
C18 C19 1.432(5) . ?
C19 N24 1.365(5) . ?
C25 C30 1.383(6) . ?
C25 C26 1.392(6) . ?
C26 C27 1.378(6) . ?
C27 C28 1.380(7) . ?
C28 C29 1.372(7) . ?
C29 C30 1.385(6) . ?
C31 C32 1.340(9) . ?
C31 C36 1.396(9) . ?
C32 C33 1.390(9) . ?
C33 C34 1.371(11) . ?
C34 C35 1.343(10) . ?
C35 C36 1.369(8) . ?
C37 C38 1.387(6) . ?
C37 C42 1.400(6) . ?
C38 C39 1.364(6) . ?
C39 C40 1.374(7) . ?
C40 C41 1.376(7) . ?
C41 C42 1.377(6) . ?
N43 O44 1.164(4) . ?
Fe' N43' 1.639(3) . ?
Fe' N21' 1.893(3) . ?
Fe' N24' 1.899(3) . ?
Fe' N23' 1.922(3) . ?
Fe' N22' 1.926(3) . ?
F1' C26' 1.343(5) . ?
F2' C27' 1.340(5) . ?
F3' C28' 1.336(5) . ?
F4' C29' 1.343(5) . ?
F5' C30' 1.342(5) . ?
F6' C32' 1.352(6) . ?
F7' C33' 1.346(7) . ?
F8' C34' 1.346(6) . ?
F9' C35' 1.340(6) . ?
F10' C36' 1.329(6) . ?
F11' C38' 1.341(4) . ?
F12' C39' 1.344(4) . ?
F13' C40' 1.341(4) . ?
F14' C41' 1.340(4) . ?
F15' C42' 1.333(4) . ?
C1' N21' 1.364(5) . ?
C1' C19' 1.413(5) . ?
C1' C2' 1.430(5) . ?
C2' C3' 1.369(6) . ?
C3' C4' 1.430(6) . ?
C4' N21' 1.383(5) . ?
C4' C5' 1.387(6) . ?
C5' C6' 1.415(6) . ?
C5' C25' 1.487(5) . ?
C6' N22' 1.380(5) . ?
C6' C7' 1.435(6) . ?
C7' C8' 1.350(6) . ?
C8' C9' 1.424(6) . ?
C9' N22' 1.381(5) . ?
C9' C10' 1.401(6) . ?
C10' C11' 1.385(6) . ?
C10' C31' 1.501(6) . ?
C11' N23' 1.391(5) . ?
C11' C12' 1.430(6) . ?
C12' C13' 1.350(6) . ?
C13' C14' 1.430(6) . ?
C14' N23' 1.379(5) . ?
C14' C15' 1.416(6) . ?
C15' C16' 1.385(6) . ?
C15' C37' 1.495(5) . ?
C16' N24' 1.375(5) . ?
C16' C17' 1.432(6) . ?
C17' C18' 1.373(6) . ?
C18' C19' 1.435(5) . ?
C19' N24' 1.357(5) . ?
C25' C30' 1.384(6) . ?
C25' C26' 1.395(6) . ?
C26' C27' 1.378(6) . ?
C27' C28' 1.379(7) . ?
C28' C29' 1.380(6) . ?
C29' C30' 1.386(6) . ?
C31' C32' 1.371(7) . ?
C31' C36' 1.392(7) . ?
C32' C33' 1.394(8) . ?
C33' C34' 1.374(9) . ?
C34' C35' 1.360(8) . ?
C35' C36' 1.385(7) . ?
C37' C38' 1.384(5) . ?
C37' C42' 1.400(5) . ?
C38' C39' 1.377(6) . ?
C39' C40' 1.379(5) . ?
C40' C41' 1.375(6) . ?
C41' C42' 1.378(5) . ?
N43' O44' 1.166(4) . ?
C45 C46 1.537(11) . ?
C46 C47 1.539(12) . ?
C47 C48 1.429(12) . ?
C48 C49 1.493(12) . ?
C49 C50 1.584(15) . ?
C50 C51 1.662(19) . ?
C52 C53 1.31(2) . ?
C53 C54 1.579(13) . ?
C54 C55 1.469(12) . ?
C55 C55 1.544(15) 2_756 ?
C56 C57 1.46(4) . ?
C57 C58 1.504(19) . ?
C58 C58 1.44(2) 2_755 ?
